data_1519211
loop_
_publ_author_name
'Metwally, R. N.'
'Salem, E. E. -D. M.'
'El-Sagheer, A. H.'
'Mellor, J. M.'
'Coles, Simon J.'

_publ_section_title
;
 (2SR,2'RS)-1,1,1-Trifluoro-2-(2-ethoxy-3,4-dihydro-2H-pyran-5-yl)-3-phenyl-2-
 propanol
;
_journal_name_full 'Crystal Structure Report Archive'
_journal_page_first 76
_journal_year 1999
_chemical_formula_sum 'C16 H19 F3 O3'
_chemical_formula_weight 316.31
_space_group_IT_number 2
_symmetry_cell_setting triclinic
_symmetry_space_group_name_Hall '-P 1'
_symmetry_space_group_name_H-M 'P -1'
_atom_sites_solution_hydrogens geom
_atom_sites_solution_primary direct
_atom_sites_solution_secondary difmap
_cell_angle_alpha 80.429(5)
_cell_angle_beta 88.947(5)
_cell_angle_gamma 71.679(5)
_cell_formula_units_Z 4
_cell_length_a 8.2480(7)
_cell_length_b 10.7247(9)
_cell_length_c 19.0148(18)
_cell_measurement_temperature 150(2)
_cell_volume 1573.5(2)
_computing_cell_refinement 'DENZO (Otwinowski & Minor, 1997) and COLLECT (Hooft, 1998)'
_computing_data_collection 'COLLECT (Hooft, 1998)'
_computing_data_reduction 'DENZO (Otwinowski & Minor, 1997) and COLLECT (Hooft, 1998)'
_computing_molecular_graphics ORTEP
_computing_publication_material CIFTAB
_computing_structure_refinement 'SHELXL-97 (Sheldrick, 1997)'
_computing_structure_solution 'SHELXS-97 (Sheldrick, 1990)'
_diffrn_ambient_temperature 150(2)
_diffrn_measured_fraction_theta_full 0.997
_diffrn_measured_fraction_theta_max 0.997
_diffrn_measurement_device_type 'Enraf Nonius KappaCCD area detector'
_diffrn_measurement_method 'Phi and Omega scans to fill Ewald sphere'
_diffrn_radiation_monochromator graphite
_diffrn_radiation_source 'Bruker-Nonius FR591 rotating anode'
_diffrn_radiation_type MoK\a
_diffrn_radiation_wavelength 0.71073
_diffrn_reflns_av_R_equivalents 0.1345
_diffrn_reflns_av_sigmaI/netI 0.1646
_diffrn_reflns_limit_h_max 9
_diffrn_reflns_limit_h_min -9
_diffrn_reflns_limit_k_max 11
_diffrn_reflns_limit_k_min -11
_diffrn_reflns_limit_l_max 21
_diffrn_reflns_limit_l_min -21
_diffrn_reflns_number 12744
_diffrn_reflns_theta_full 23.26
_diffrn_reflns_theta_max 23.26
_diffrn_reflns_theta_min 3.05
_exptl_absorpt_coefficient_mu 0.114
_exptl_absorpt_correction_T_max 0.9977
_exptl_absorpt_correction_T_min 0.9887
_exptl_absorpt_correction_type empirical
_exptl_absorpt_process_details 'SORTAV (Blessing, 1997)'
_exptl_crystal_colour colourless
_exptl_crystal_density_diffrn 1.335
_exptl_crystal_description plate
_exptl_crystal_F_000 664
_exptl_crystal_size_max 0.10
_exptl_crystal_size_mid 0.05
_exptl_crystal_size_min 0.02
_refine_diff_density_max 0.203
_refine_diff_density_min -0.195
_refine_diff_density_rms 0.050
_refine_ls_extinction_coef 0.0130(10)
_refine_ls_extinction_expression Fc^*^=kFc[1+0.001xFc^2^\l^3^/sin(2\q)]^-1/4^
_refine_ls_extinction_method SHELXL
_refine_ls_goodness_of_fit_ref 0.927
_refine_ls_hydrogen_treatment constr
_refine_ls_matrix_type full
_refine_ls_number_parameters 402
_refine_ls_number_reflns 4495
_refine_ls_number_restraints 0
_refine_ls_restrained_S_all 0.927
_refine_ls_R_factor_all 0.1592
_refine_ls_R_factor_gt 0.0566
_refine_ls_shift/su_max 0.000
_refine_ls_shift/su_mean 0.000
_refine_ls_structure_factor_coef Fsqd
_refine_ls_weighting_details 'calc w=1/[\s^2^(Fo^2^)+(0.0000P)^2^+0.0000P] where P=(Fo^2^+2Fc^2^)/3'
_refine_ls_weighting_scheme calc
_refine_ls_wR_factor_gt 0.0892
_refine_ls_wR_factor_ref 0.1165
_reflns_number_gt 2057
_reflns_number_total 4495
_reflns_threshold_expression >2sigma(I)
_cod_data_source_file eCrystal-76.cif
_cod_data_source_block 99sot033
_cod_depositor_comments
;
Citation :
Metwally, R. N. and Salem, E. E. -D. M. and El-Sagheer, A. H. and 
Mellor, J. M. and Coles, Simon J. (1999) 
University of Southampton, Crystal Structure Report Archive. 
(doi:10.5258/ecrystals/76)

More at:
http://ecrystals.chem.soton.ac.uk/76/

The following automatic conversions were performed:

'_symmetry_cell_setting' value 'Triclinic' changed to 'triclinic'
according to the built-in table from CIF Core dictionary named
'cif_core.dic' version 2.4.1 from 2010-06-29.

'_exptl_absorpt_correction_type' value 'Empirical' changed to
'empirical' according to the built-in table from CIF Core dictionary
named 'cif_core.dic' version 2.4.1 from 2010-06-29.

Automatic conversion script
Id: cif_fix_values 3105 2015-03-04 15:46:00Z robertas 
;
_cod_original_sg_symbol_H-M P-1
_cod_database_code 1519211

loop_
_symmetry_equiv_pos_as_xyz
'x, y, z'
'-x, -y, -z'

loop_
_atom_site_label
_atom_site_type_symbol
_atom_site_fract_x
_atom_site_fract_y
_atom_site_fract_z
_atom_site_U_iso_or_equiv
_atom_site_adp_type
_atom_site_occupancy
_atom_site_symmetry_multiplicity
_atom_site_calc_flag
_atom_site_refinement_flags
_atom_site_disorder_assembly
_atom_site_disorder_group
F2A F 0.8509(3) 0.7075(2) 0.04135(14) 0.0581(8) Uani 1 1 d . . .
F1B F 0.4604(3) 1.0416(2) 0.31184(14) 0.0618(8) Uani 1 1 d . . .
O2B O 0.8012(3) 1.3187(2) 0.22273(14) 0.0356(8) Uani 1 1 d . . .
F1A F 0.7619(3) 0.5442(3) 0.08717(13) 0.0554(8) Uani 1 1 d . . .
O3A O 1.3223(3) 0.2403(3) 0.11497(15) 0.0373(8) Uani 1 1 d . . .
O1B O 0.4345(3) 1.2798(3) 0.36366(15) 0.0422(8) Uani 1 1 d . . .
H1B H 0.3905 1.2887 0.3229 0.063 Uiso 1 1 calc R . .
O1A O 0.8163(4) 0.5879(3) 0.22612(16) 0.0423(8) Uani 1 1 d . . .
H1A H 0.8065 0.5129 0.2240 0.063 Uiso 1 1 calc R . .
O2A O 1.2969(3) 0.3286(3) 0.22037(14) 0.0380(8) Uani 1 1 d . . .
O3B O 0.8565(3) 1.1482(3) 0.15494(16) 0.0407(8) Uani 1 1 d . . .
F2B F 0.6486(3) 0.9279(2) 0.39476(14) 0.0606(9) Uani 1 1 d . . .
F3B F 0.4000(3) 1.0444(3) 0.42169(15) 0.0639(9) Uani 1 1 d . . .
F3A F 0.6360(3) 0.7413(3) 0.10917(14) 0.0685(9) Uani 1 1 d . . .
C11B C 0.6939(5) 1.2928(4) 0.2762(2) 0.0333(12) Uani 1 1 d . . .
H11B H 0.6014 1.3662 0.2860 0.040 Uiso 1 1 calc R . .
C11A C 1.1422(5) 0.4291(4) 0.2165(2) 0.0320(12) Uani 1 1 d . . .
H11A H 1.0778 0.4336 0.2585 0.038 Uiso 1 1 calc R . .
C10B C 0.7093(5) 1.1747(4) 0.3148(2) 0.0320(11) Uani 1 1 d . . .
C3A C 0.9336(6) 0.7585(4) 0.1784(2) 0.0441(13) Uani 1 1 d . . .
H3A1 H 0.9681 0.8015 0.1329 0.053 Uiso 1 1 calc R . .
H3A2 H 0.8232 0.8192 0.1908 0.053 Uiso 1 1 calc R . .
C2B C 0.5845(5) 1.1666(4) 0.3738(2) 0.0372(12) Uani 1 1 d . . .
C2A C 0.9074(5) 0.6262(4) 0.1668(2) 0.0375(12) Uani 1 1 d . . .
C4A C 1.0653(6) 0.7415(4) 0.2357(3) 0.0412(13) Uani 1 1 d . . .
C12B C 0.9291(5) 1.2041(4) 0.2027(2) 0.0388(12) Uani 1 1 d . . .
H12B H 1.0246 1.2322 0.1795 0.047 Uiso 1 1 calc R . .
C10A C 1.0757(5) 0.5193(4) 0.1600(2) 0.0308(11) Uani 1 1 d . . .
C14A C 1.1750(5) 0.5238(4) 0.0932(2) 0.0412(13) Uani 1 1 d . . .
H14A H 1.1609 0.6176 0.0721 0.049 Uiso 1 1 calc R . .
H14B H 1.1306 0.4832 0.0579 0.049 Uiso 1 1 calc R . .
C1A C 0.7898(6) 0.6542(5) 0.1011(3) 0.0468(14) Uani 1 1 d . . .
C4B C 0.7589(6) 1.2590(5) 0.4469(2) 0.0390(12) Uani 1 1 d . . .
C12A C 1.3851(6) 0.3147(4) 0.1537(2) 0.0412(13) Uani 1 1 d . . .
H12A H 1.5097 0.2681 0.1648 0.049 Uiso 1 1 calc R . .
C3B C 0.6623(6) 1.1607(4) 0.4478(2) 0.0432(13) Uani 1 1 d . . .
H3B1 H 0.5696 1.1795 0.4822 0.052 Uiso 1 1 calc R . .
H3B2 H 0.7406 1.0696 0.4645 0.052 Uiso 1 1 calc R . .
C5A C 1.0292(6) 0.7231(4) 0.3075(3) 0.0457(13) Uani 1 1 d . . .
H5A H 0.9188 0.7205 0.3211 0.055 Uiso 1 1 calc R . .
C9B C 0.9344(6) 1.2170(5) 0.4447(2) 0.0503(14) Uani 1 1 d . . .
H9B H 0.9938 1.1245 0.4480 0.060 Uiso 1 1 calc R . .
C1B C 0.5254(6) 1.0452(5) 0.3751(3) 0.0484(14) Uani 1 1 d . . .
C13B C 0.9982(5) 1.0992(4) 0.2677(2) 0.0444(13) Uani 1 1 d . . .
H13A H 1.0558 1.1353 0.3008 0.053 Uiso 1 1 calc R . .
H13B H 1.0842 1.0210 0.2531 0.053 Uiso 1 1 calc R . .
C5B C 0.6752(7) 1.3947(5) 0.4428(2) 0.0536(15) Uani 1 1 d . . .
H5B H 0.5544 1.4263 0.4456 0.064 Uiso 1 1 calc R . .
C13A C 1.3630(5) 0.4484(4) 0.1102(2) 0.0445(13) Uani 1 1 d . . .
H13C H 1.4242 0.4378 0.0652 0.053 Uiso 1 1 calc R . .
H13D H 1.4133 0.5001 0.1368 0.053 Uiso 1 1 calc R . .
C8A C 1.3543(7) 0.7215(5) 0.2704(4) 0.0667(17) Uani 1 1 d . . .
H8A H 1.4666 0.7202 0.2574 0.080 Uiso 1 1 calc R . .
C14B C 0.8571(5) 1.0556(4) 0.3060(2) 0.0438(13) Uani 1 1 d . . .
H14C H 0.8195 0.9988 0.2781 0.053 Uiso 1 1 calc R . .
H14D H 0.9008 1.0024 0.3534 0.053 Uiso 1 1 calc R . .
C6A C 1.1520(8) 0.7084(5) 0.3594(3) 0.0581(15) Uani 1 1 d . . .
H6A H 1.1240 0.6994 0.4082 0.070 Uiso 1 1 calc R . .
C9A C 1.2290(7) 0.7386(4) 0.2183(3) 0.0544(15) Uani 1 1 d . . .
H9A H 1.2574 0.7484 0.1695 0.065 Uiso 1 1 calc R . .
C7B C 0.9416(9) 1.4388(7) 0.4316(3) 0.0759(19) Uani 1 1 d . . .
H7B H 1.0034 1.5009 0.4251 0.091 Uiso 1 1 calc R . .
C7A C 1.3125(8) 0.7067(5) 0.3409(3) 0.0678(17) Uani 1 1 d . . .
H7A H 1.3965 0.6952 0.3770 0.081 Uiso 1 1 calc R . .
C8B C 1.0265(7) 1.3059(7) 0.4378(3) 0.0670(17) Uani 1 1 d . . .
H8B H 1.1477 1.2746 0.4374 0.080 Uiso 1 1 calc R . .
C6B C 0.7662(9) 1.4831(6) 0.4349(3) 0.0758(19) Uani 1 1 d . . .
H6B H 0.7077 1.5757 0.4316 0.091 Uiso 1 1 calc R . .
C15A C 1.3749(5) 0.0997(4) 0.1436(2) 0.0400(13) Uani 1 1 d . . .
H15A H 1.3209 0.0840 0.1898 0.048 Uiso 1 1 calc R . .
H15B H 1.5005 0.0648 0.1516 0.048 Uiso 1 1 calc R . .
C16A C 1.3197(6) 0.0308(4) 0.0905(2) 0.0549(15) Uani 1 1 d . . .
H16A H 1.1948 0.0626 0.0848 0.082 Uiso 1 1 calc R . .
H16B H 1.3587 -0.0656 0.1074 0.082 Uiso 1 1 calc R . .
H16C H 1.3696 0.0503 0.0444 0.082 Uiso 1 1 calc R . .
C15B C 0.8225(6) 1.2267(4) 0.0844(2) 0.0441(13) Uani 1 1 d . . .
H15C H 0.9262 1.2474 0.0665 0.053 Uiso 1 1 calc R . .
H15D H 0.7299 1.3116 0.0853 0.053 Uiso 1 1 calc R . .
C16B C 0.7700(6) 1.1461(5) 0.0368(3) 0.0665(16) Uani 1 1 d . . .
H16D H 0.8629 1.0628 0.0360 0.100 Uiso 1 1 calc R . .
H16E H 0.7451 1.1972 -0.0117 0.100 Uiso 1 1 calc R . .
H16F H 0.6676 1.1259 0.0551 0.100 Uiso 1 1 calc R . .

loop_
_atom_site_aniso_label
_atom_site_aniso_U_11
_atom_site_aniso_U_22
_atom_site_aniso_U_33
_atom_site_aniso_U_23
_atom_site_aniso_U_13
_atom_site_aniso_U_12
F2A 0.0717(19) 0.0564(18) 0.0401(18) 0.0053(14) -0.0108(15) -0.0178(15)
F1B 0.085(2) 0.0670(19) 0.0457(19) 0.0009(15) -0.0124(16) -0.0459(16)
O2B 0.0372(18) 0.0381(18) 0.0324(19) -0.0052(15) 0.0109(15) -0.0143(15)
F1A 0.0607(18) 0.0519(17) 0.0526(19) -0.0033(15) -0.0130(14) -0.0182(15)
O3A 0.0388(18) 0.0340(18) 0.0384(19) -0.0093(15) -0.0005(15) -0.0089(15)
O1B 0.0381(19) 0.0522(19) 0.035(2) -0.0008(16) 0.0025(15) -0.0156(16)
O1A 0.0397(18) 0.0409(19) 0.044(2) -0.0089(16) 0.0056(16) -0.0087(17)
O2A 0.0352(18) 0.0411(18) 0.0314(19) -0.0042(15) 0.0011(15) -0.0042(15)
O3B 0.047(2) 0.0476(19) 0.037(2) -0.0153(17) 0.0085(16) -0.0247(16)
F2B 0.0672(19) 0.0420(16) 0.067(2) 0.0090(14) -0.0074(16) -0.0184(15)
F3B 0.064(2) 0.076(2) 0.057(2) 0.0103(16) 0.0067(16) -0.0415(16)
F3A 0.0486(17) 0.0701(18) 0.067(2) -0.0113(16) -0.0164(15) 0.0104(15)
C11B 0.028(3) 0.038(3) 0.037(3) -0.012(2) 0.006(2) -0.012(2)
C11A 0.023(3) 0.039(3) 0.034(3) -0.009(2) 0.007(2) -0.008(2)
C10B 0.031(3) 0.034(3) 0.029(3) -0.002(2) -0.004(2) -0.010(2)
C3A 0.053(3) 0.031(3) 0.045(3) -0.002(2) 0.006(3) -0.010(2)
C2B 0.033(3) 0.042(3) 0.031(3) 0.005(2) -0.003(2) -0.009(2)
C2A 0.039(3) 0.036(3) 0.032(3) -0.001(2) -0.001(2) -0.006(2)
C4A 0.050(3) 0.027(3) 0.047(4) -0.016(2) 0.004(3) -0.007(2)
C12B 0.030(3) 0.043(3) 0.042(3) -0.014(3) 0.012(2) -0.008(2)
C10A 0.033(3) 0.028(2) 0.034(3) -0.006(2) -0.002(2) -0.014(2)
C14A 0.052(3) 0.039(3) 0.034(3) -0.003(2) 0.004(2) -0.017(2)
C1A 0.044(3) 0.045(3) 0.046(4) -0.008(3) 0.001(3) -0.006(3)
C4B 0.045(3) 0.049(3) 0.024(3) -0.007(2) 0.003(2) -0.016(3)
C12A 0.033(3) 0.042(3) 0.044(3) -0.004(3) 0.008(3) -0.008(2)
C3B 0.044(3) 0.050(3) 0.031(3) -0.001(2) 0.002(2) -0.011(3)
C5A 0.056(3) 0.034(3) 0.047(4) -0.006(2) 0.003(3) -0.014(2)
C9B 0.046(3) 0.072(4) 0.042(3) -0.019(3) 0.003(3) -0.026(3)
C1B 0.053(4) 0.053(3) 0.043(4) 0.003(3) 0.004(3) -0.027(3)
C13B 0.035(3) 0.047(3) 0.051(3) -0.015(3) 0.007(2) -0.009(2)
C5B 0.059(4) 0.054(3) 0.045(3) -0.015(3) -0.006(3) -0.010(3)
C13A 0.043(3) 0.053(3) 0.040(3) -0.012(3) 0.012(2) -0.017(3)
C8A 0.048(4) 0.065(4) 0.100(5) -0.033(4) 0.012(4) -0.027(3)
C14B 0.045(3) 0.040(3) 0.043(3) -0.004(2) -0.001(2) -0.010(2)
C6A 0.076(4) 0.060(4) 0.042(4) -0.008(3) -0.003(3) -0.027(3)
C9A 0.068(4) 0.056(3) 0.048(4) -0.017(3) 0.009(3) -0.028(3)
C7B 0.113(6) 0.087(5) 0.050(4) -0.002(3) -0.018(4) -0.066(4)
C7A 0.070(4) 0.063(4) 0.072(5) -0.007(3) -0.014(4) -0.025(3)
C8B 0.056(4) 0.112(5) 0.046(4) -0.025(4) 0.004(3) -0.038(4)
C6B 0.096(5) 0.060(4) 0.071(5) -0.006(3) -0.024(4) -0.026(4)
C15A 0.033(3) 0.037(3) 0.046(3) -0.004(2) -0.002(2) -0.007(2)
C16A 0.059(3) 0.041(3) 0.062(4) -0.013(3) -0.002(3) -0.009(3)
C15B 0.046(3) 0.051(3) 0.039(3) -0.003(3) 0.009(2) -0.023(3)
C16B 0.087(4) 0.087(4) 0.045(4) -0.018(3) 0.008(3) -0.051(3)

loop_
_atom_type_symbol
_atom_type_description
_atom_type_scat_dispersion_real
_atom_type_scat_dispersion_imag
_atom_type_scat_source
C C 0.0033 0.0016 'International Tables Vol C Tables 4.2.6.8 and 6.1.1.4'
H H 0.0000 0.0000 'International Tables Vol C Tables 4.2.6.8 and 6.1.1.4'
O O 0.0106 0.0060 'International Tables Vol C Tables 4.2.6.8 and 6.1.1.4'
F F 0.0171 0.0103 'International Tables Vol C Tables 4.2.6.8 and 6.1.1.4'

loop_
_geom_angle_atom_site_label_1
_geom_angle_atom_site_label_2
_geom_angle_atom_site_label_3
_geom_angle
_geom_angle_site_symmetry_1
_geom_angle_site_symmetry_3
C11B O2B C12B 116.5(3) . .
C12A O3A C15A 114.1(3) . .
C11A O2A C12A 116.2(3) . .
C12B O3B C15B 113.4(3) . .
C10B C11B O2B 125.6(4) . .
C10A C11A O2A 126.0(4) . .
C11B C10B C14B 120.7(4) . .
C11B C10B C2B 118.2(4) . .
C14B C10B C2B 120.8(4) . .
C4A C3A C2A 114.0(3) . .
O1B C2B C10B 111.7(3) . .
O1B C2B C1B 106.4(4) . .
C10B C2B C1B 110.7(4) . .
O1B C2B C3B 106.5(4) . .
C10B C2B C3B 112.2(4) . .
C1B C2B C3B 109.1(4) . .
O1A C2A C10A 111.9(3) . .
O1A C2A C1A 106.4(4) . .
C10A C2A C1A 111.4(4) . .
O1A C2A C3A 106.0(3) . .
C10A C2A C3A 112.0(4) . .
C1A C2A C3A 108.8(4) . .
C9A C4A C5A 117.7(5) . .
C9A C4A C3A 120.5(5) . .
C5A C4A C3A 121.7(5) . .
O3B C12B O2B 110.0(3) . .
O3B C12B C13B 108.2(4) . .
O2B C12B C13B 110.3(3) . .
C11A C10A C14A 120.0(4) . .
C11A C10A C2A 118.5(4) . .
C14A C10A C2A 121.2(3) . .
C10A C14A C13A 110.0(3) . .
F1A C1A F3A 106.6(4) . .
F1A C1A F2A 106.6(4) . .
F3A C1A F2A 105.8(4) . .
F1A C1A C2A 112.5(4) . .
F3A C1A C2A 111.6(4) . .
F2A C1A C2A 113.2(4) . .
C9B C4B C5B 118.0(5) . .
C9B C4B C3B 120.1(4) . .
C5B C4B C3B 121.7(5) . .
O3A C12A O2A 110.5(4) . .
O3A C12A C13A 109.3(4) . .
O2A C12A C13A 110.2(4) . .
C4B C3B C2B 112.4(4) . .
C6A C5A C4A 120.8(5) . .
C4B C9B C8B 121.7(5) . .
F1B C1B F2B 106.9(4) . .
F1B C1B F3B 105.6(4) . .
F2B C1B F3B 105.3(4) . .
F1B C1B C2B 112.5(4) . .
F2B C1B C2B 114.2(4) . .
F3B C1B C2B 111.7(4) . .
C12B C13B C14B 111.5(3) . .
C6B C5B C4B 120.3(5) . .
C12A C13A C14A 110.7(4) . .
C7A C8A C9A 118.7(5) . .
C10B C14B C13B 110.1(4) . .
C7A C6A C5A 120.4(5) . .
C4A C9A C8A 121.8(5) . .
C8B C7B C6B 120.0(6) . .
C6A C7A C8A 120.5(5) . .
C7B C8B C9B 119.4(5) . .
C5B C6B C7B 120.6(6) . .
O3A C15A C16A 107.6(3) . .
O3B C15B C16B 107.5(3) . .

loop_
_geom_bond_atom_site_label_1
_geom_bond_atom_site_label_2
_geom_bond_distance
_geom_bond_site_symmetry_2
F2A C1A 1.347(5) .
F1B C1B 1.337(5) .
O2B C11B 1.386(5) .
O2B C12B 1.447(4) .
F1A C1A 1.338(5) .
O3A C12A 1.384(5) .
O3A C15A 1.444(4) .
O1B C2B 1.424(4) .
O1A C2A 1.419(5) .
O2A C11A 1.381(4) .
O2A C12A 1.456(5) .
O3B C12B 1.403(5) .
O3B C15B 1.442(4) .
F2B C1B 1.345(5) .
F3B C1B 1.351(5) .
F3A C1A 1.342(5) .
C11B C10B 1.324(5) .
C11A C10A 1.317(5) .
C10B C14B 1.494(5) .
C10B C2B 1.519(6) .
C3A C4A 1.501(6) .
C3A C2A 1.552(6) .
C2B C1B 1.525(6) .
C2B C3B 1.540(6) .
C2A C10A 1.517(5) .
C2A C1A 1.525(6) .
C4A C9A 1.376(6) .
C4A C5A 1.387(6) .
C12B C13B 1.510(5) .
C10A C14A 1.500(5) .
C14A C13A 1.519(5) .
C4B C9B 1.376(6) .
C4B C5B 1.391(5) .
C4B C3B 1.506(6) .
C12A C13A 1.491(5) .
C5A C6A 1.382(6) .
C9B C8B 1.383(7) .
C13B C14B 1.517(6) .
C5B C6B 1.371(7) .
C8A C7A 1.375(7) .
C8A C9A 1.393(7) .
C6A C7A 1.359(7) .
C7B C8B 1.362(6) .
C7B C6B 1.377(7) .
C15A C16A 1.500(6) .
C15B C16B 1.503(6) .

loop_
_geom_hbond_atom_site_label_D
_geom_hbond_atom_site_label_H
_geom_hbond_atom_site_label_A
_geom_hbond_distance_DH
_geom_hbond_distance_HA
_geom_hbond_distance_DA
_geom_hbond_angle_DHA
_geom_hbond_site_symmetry_A
O1B H1B O2A 0.84 2.04 2.872(4) 172.9 1_465
O1A H1A O2B 0.84 2.10 2.940(4) 175.5 1_545
